data_7041178
loop_
_publ_author_name
'Toscani, Anita'
'Jantan, Khairil A.'
'Hena, Jubeda B.'
'Robson, Jonathan A.'
'Parmenter, Emily J.'
'Fiorini, Valentina'
'White, Andrew J. P.'
'Stagni, Stefano'
'Wilton-Ely, James D E T'

_publ_section_title
;
 The stepwise generation of multimetallic complexes based on a
 vinylbipyridine linkage and their photophysical properties.
;
_journal_issue 17
_journal_name_full 'Dalton transactions (Cambridge, England : 2003)'
_journal_page_first 5558
_journal_page_last 5570
_journal_paper_doi 10.1039/c6dt03810g
_journal_volume 46
_journal_year 2017
_chemical_formula_moiety 'C56 H49 Cl N2 O6 Os P3 Re S2'
_chemical_formula_sum 'C56 H49 Cl N2 O6 Os P3 Re S2'
_chemical_formula_weight 1414.85
_space_group_crystal_system triclinic
_space_group_IT_number 2
_space_group_name_Hall '-P 1'
_space_group_name_H-M_alt 'P -1'
_symmetry_space_group_name_Hall '-P 1'
_symmetry_space_group_name_H-M 'P -1'
_atom_sites_solution_hydrogens geom
_audit_creation_method SHELXL-2014/7
_audit_update_record
;
2016-09-19 deposited with the CCDC.
2016-11-11 downloaded from the CCDC.
;
_cell_angle_alpha 86.006(3)
_cell_angle_beta 89.093(3)
_cell_angle_gamma 70.522(3)
_cell_formula_units_Z 2
_cell_length_a 11.9380(4)
_cell_length_b 17.1986(5)
_cell_length_c 17.6149(7)
_cell_measurement_reflns_used 5186
_cell_measurement_temperature 173(2)
_cell_measurement_theta_max 72.9360
_cell_measurement_theta_min 2.7130
_cell_volume 3401.3(2)
_computing_cell_refinement 'CrysAlisPro, Agilent Technologies'
_computing_data_collection 'CrysAlisPro, Agilent Technologies'
_computing_data_reduction 'CrysAlisPro, Agilent Technologies'
_computing_molecular_graphics 'Bruker SHELXTL'
_computing_publication_material 'CIFTAB-2013 (Sheldrick, 2013)'
_computing_structure_refinement 'SHELXL-2014/7 (Sheldrick, 2014)'
_computing_structure_solution 'SHELXS-2013 (Sheldrick, 2013)'
_diffrn_ambient_temperature 173(2)
_diffrn_detector_area_resol_mean 10.4115
_diffrn_measured_fraction_theta_full 0.726
_diffrn_measured_fraction_theta_max 0.689
_diffrn_measurement_device_type 'Agilent Xcalibur PX Ultra A'
_diffrn_measurement_method 'omega scans'
_diffrn_radiation_type CuK\a
_diffrn_radiation_wavelength 1.54184
_diffrn_reflns_av_R_equivalents 0.0296
_diffrn_reflns_av_unetI/netI 0.0431
_diffrn_reflns_Laue_measured_fraction_full 0.726
_diffrn_reflns_Laue_measured_fraction_max 0.689
_diffrn_reflns_limit_h_max 14
_diffrn_reflns_limit_h_min -10
_diffrn_reflns_limit_k_max 21
_diffrn_reflns_limit_k_min -18
_diffrn_reflns_limit_l_max 21
_diffrn_reflns_limit_l_min -19
_diffrn_reflns_number 11589
_diffrn_reflns_point_group_measured_fraction_full 0.726
_diffrn_reflns_point_group_measured_fraction_max 0.689
_diffrn_reflns_theta_full 67.684
_diffrn_reflns_theta_max 73.676
_diffrn_reflns_theta_min 2.515
_diffrn_source 'Enhance Ultra (Cu) X-ray Source'
_exptl_absorpt_coefficient_mu 8.835
_exptl_absorpt_correction_T_max 0.703
_exptl_absorpt_correction_T_min 0.263
_exptl_absorpt_correction_type analytical
_exptl_absorpt_process_details
; 
CrysAlisPro, Agilent Technologies, 
Version 1.171.37.33a (release 28-03-2014 CrysAlis171 .NET) 
(compiled Mar 28 2014,12:25:20) 
Analytical numeric absorption correction using a multifaceted crystal 
model based on expressions derived by R.C. Clark & J.S. Reid. 
(Clark, R. C. & Reid, J. S. (1995). Acta Cryst. A51, 887-897) 
Empirical absorption correction using spherical harmonics, 
 implemented in SCALE3 ABSPACK scaling algorithm. 
;
_exptl_crystal_colour Orange
_exptl_crystal_density_diffrn 1.381
_exptl_crystal_description needles
_exptl_crystal_F_000 1384
_exptl_crystal_size_max 0.42
_exptl_crystal_size_mid 0.06
_exptl_crystal_size_min 0.05
_refine_diff_density_max 8.764
_refine_diff_density_min -2.052
_refine_diff_density_rms 0.241
_refine_ls_extinction_method none
_refine_ls_goodness_of_fit_ref 1.066
_refine_ls_hydrogen_treatment constr
_refine_ls_matrix_type full
_refine_ls_number_parameters 662
_refine_ls_number_reflns 9468
_refine_ls_number_restraints 26
_refine_ls_restrained_S_all 1.065
_refine_ls_R_factor_all 0.0914
_refine_ls_R_factor_gt 0.0809
_refine_ls_shift/su_max 0.002
_refine_ls_shift/su_mean 0.000
_refine_ls_structure_factor_coef Fsqd
_refine_ls_weighting_details 'w=1/[\s^2^(Fo^2^)+(0.1618P)^2^+23.7824P] where P=(Fo^2^+2Fc^2^)/3'
_refine_ls_weighting_scheme calc
_refine_ls_wR_factor_gt 0.2336
_refine_ls_wR_factor_ref 0.2493
_reflns_Friedel_coverage 0.000
_reflns_number_gt 7949
_reflns_number_total 9468
_reflns_threshold_expression 'I > 2\s(I)'
_cod_data_source_file c6dt03810g2.cif
_cod_data_source_block 6
_cod_depositor_comments 'Adding full bibliography for 7041178--7041179.cif.'
_cod_database_code 7041178
_shelx_shelxl_version_number 2014/7
_shelx_space_group_comment
; 
The symmetry employed for this shelxl refinement is uniquely defined 
by the following loop, which should always be used as a source of 
symmetry information in preference to the above space-group names. 
They are only intended as comments. 
;

loop_
_space_group_symop_operation_xyz
'x, y, z'
'-x, -y, -z'

loop_
_atom_site_label
_atom_site_type_symbol
_atom_site_fract_x
_atom_site_fract_y
_atom_site_fract_z
_atom_site_U_iso_or_equiv
_atom_site_adp_type
_atom_site_occupancy
_atom_site_site_symmetry_order
_atom_site_calc_flag
_atom_site_refinement_flags_posn
_atom_site_refinement_flags_adp
_atom_site_refinement_flags_occupancy
_atom_site_disorder_assembly
_atom_site_disorder_group
Os1 Os 0.53297(4) 0.26699(3) 0.10720(3) 0.03413(19) Uani 1 1 d . . . . .
Re1 Re 0.57442(6) 0.64011(4) 0.32733(3) 0.0534(2) Uani 1 1 d D . . . .
S1 S 0.5183(3) 0.15170(19) 0.0275(2) 0.0539(8) Uani 1 1 d . . . . .
P2 P 0.5483(3) 0.08115(19) 0.1230(2) 0.0466(8) Uani 1 1 d . . . . .
S3 S 0.5586(3) 0.14931(19) 0.20677(19) 0.0467(7) Uani 1 1 d . . . . .
O4 O 0.6669(9) 0.0041(6) 0.1233(7) 0.062(3) Uani 1 1 d . . . . .
C5 C 0.6813(17) -0.0572(12) 0.0682(16) 0.098(8) Uani 1 1 d . . . . .
H5A H 0.6073 -0.0439 0.0380 0.117 Uiso 1 1 calc R U . . .
H5B H 0.6968 -0.1124 0.0951 0.117 Uiso 1 1 calc R U . . .
C6 C 0.780(2) -0.0588(19) 0.0175(17) 0.129(11) Uani 1 1 d . . . . .
H6A H 0.7896 -0.1004 -0.0195 0.194 Uiso 1 1 calc R U . . .
H6B H 0.7644 -0.0044 -0.0094 0.194 Uiso 1 1 calc R U . . .
H6C H 0.8538 -0.0728 0.0476 0.194 Uiso 1 1 calc R U . . .
O7 O 0.4454(8) 0.0425(5) 0.1312(6) 0.054(2) Uani 1 1 d . . . . .
C8 C 0.4421(15) -0.0108(11) 0.1989(12) 0.075(5) Uani 1 1 d . . . . .
H8A H 0.4134 0.0228 0.2431 0.090 Uiso 1 1 calc R U . . .
H8B H 0.5226 -0.0503 0.2110 0.090 Uiso 1 1 calc R U . . .
C9 C 0.3584(17) -0.0572(11) 0.1820(12) 0.078(5) Uani 1 1 d . . . . .
H9A H 0.3542 -0.0936 0.2264 0.117 Uiso 1 1 calc R U . . .
H9B H 0.2790 -0.0176 0.1703 0.117 Uiso 1 1 calc R U . . .
H9C H 0.3878 -0.0903 0.1382 0.117 Uiso 1 1 calc R U . . .
C10 C 0.5539(10) 0.3375(8) 0.1918(8) 0.046(3) Uani 1 1 d . . . . .
H10A H 0.5495 0.3920 0.1745 0.056 Uiso 1 1 calc R U . . .
C11 C 0.5720(12) 0.3216(8) 0.2639(8) 0.048(3) Uani 1 1 d . . . . .
H11A H 0.5695 0.2696 0.2843 0.058 Uiso 1 1 calc R U . . .
C12 C 0.5969(11) 0.3774(7) 0.3202(7) 0.046(3) Uani 1 1 d . . . . .
C13 C 0.5811(11) 0.4583(10) 0.3011(8) 0.055(3) Uani 1 1 d . . . . .
H13A H 0.5585 0.4797 0.2504 0.066 Uiso 1 1 calc R U . . .
N14 N 0.5970(10) 0.5111(7) 0.3533(6) 0.051(3) Uani 1 1 d . . . . .
C15 C 0.6259(12) 0.4817(9) 0.4247(8) 0.051(3) Uani 1 1 d . . . . .
C16 C 0.6494(14) 0.3954(9) 0.4464(8) 0.058(4) Uani 1 1 d . . . . .
H16A H 0.6753 0.3736 0.4966 0.070 Uiso 1 1 calc R U . . .
C17 C 0.6339(15) 0.3461(9) 0.3940(9) 0.061(4) Uani 1 1 d . . . . .
H17A H 0.6484 0.2892 0.4077 0.074 Uiso 1 1 calc R U . . .
C18 C 0.6398(12) 0.5413(9) 0.4788(8) 0.051(3) Uani 1 1 d . . . . .
N19 N 0.6102(11) 0.6200(7) 0.4478(7) 0.054(3) Uani 1 1 d . . . . .
C20 C 0.6173(17) 0.6784(10) 0.4950(10) 0.069(4) Uani 1 1 d . . . . .
H20A H 0.5988 0.7339 0.4746 0.083 Uiso 1 1 calc R U . . .
C21 C 0.6499(18) 0.6602(12) 0.5702(10) 0.076(5) Uani 1 1 d . . . . .
H21A H 0.6586 0.7014 0.6006 0.091 Uiso 1 1 calc R U . . .
C22 C 0.6692(14) 0.5825(11) 0.5999(8) 0.063(4) Uani 1 1 d . . . . .
H22A H 0.6848 0.5705 0.6529 0.076 Uiso 1 1 calc R U . . .
C23 C 0.6671(13) 0.5187(9) 0.5551(8) 0.057(3) Uani 1 1 d . . . . .
H23A H 0.6834 0.4635 0.5757 0.068 Uiso 1 1 calc R U . . .
P24 P 0.3219(2) 0.31630(17) 0.12156(17) 0.0360(6) Uani 1 1 d . . . . .
C25 C 0.2336(9) 0.3376(6) 0.0333(7) 0.037(2) Uani 1 1 d . . . . .
C26 C 0.2834(11) 0.3158(8) -0.0363(8) 0.045(3) Uani 1 1 d . . . . .
H26A H 0.3670 0.2904 -0.0396 0.054 Uiso 1 1 calc R U . . .
C27 C 0.2152(12) 0.3296(9) -0.1010(8) 0.052(3) Uani 1 1 d . . . . .
H27A H 0.2514 0.3115 -0.1479 0.062 Uiso 1 1 calc R U . . .
C28 C 0.0936(12) 0.3699(9) -0.0982(9) 0.055(3) Uani 1 1 d . . . . .
H28A H 0.0463 0.3811 -0.1431 0.066 Uiso 1 1 calc R U . . .
C29 C 0.0419(11) 0.3939(8) -0.0278(9) 0.050(3) Uani 1 1 d . . . . .
H29A H -0.0415 0.4209 -0.0248 0.060 Uiso 1 1 calc R U . . .
C30 C 0.1096(10) 0.3788(8) 0.0359(8) 0.046(3) Uani 1 1 d . . . . .
H30A H 0.0734 0.3961 0.0830 0.055 Uiso 1 1 calc R U . . .
C31 C 0.2568(10) 0.2505(7) 0.1806(7) 0.040(3) Uani 1 1 d . . . . .
C32 C 0.1878(10) 0.2101(7) 0.1493(8) 0.045(3) Uani 1 1 d . . . . .
H32A H 0.1708 0.2172 0.0963 0.054 Uiso 1 1 calc R U . . .
C33 C 0.1437(11) 0.1587(8) 0.1966(10) 0.057(4) Uani 1 1 d . . . . .
H33A H 0.0977 0.1298 0.1752 0.068 Uiso 1 1 calc R U . . .
C34 C 0.1655(14) 0.1492(10) 0.2730(10) 0.065(4) Uani 1 1 d . . . . .
H34A H 0.1332 0.1150 0.3047 0.078 Uiso 1 1 calc R U . . .
C35 C 0.2344(15) 0.1892(11) 0.3042(9) 0.066(4) Uani 1 1 d . . . . .
H35A H 0.2488 0.1833 0.3575 0.079 Uiso 1 1 calc R U . . .
C36 C 0.2825(13) 0.2377(9) 0.2580(9) 0.057(4) Uani 1 1 d . . . . .
H36A H 0.3336 0.2626 0.2794 0.068 Uiso 1 1 calc R U . . .
C37 C 0.2622(10) 0.4157(7) 0.1660(7) 0.041(3) Uani 1 1 d . . . . .
C38 C 0.1698(11) 0.4330(8) 0.2162(8) 0.050(3) Uani 1 1 d . . . . .
H38A H 0.1341 0.3923 0.2301 0.060 Uiso 1 1 calc R U . . .
C39 C 0.1273(13) 0.5104(9) 0.2474(9) 0.059(4) Uani 1 1 d . . . . .
H39A H 0.0648 0.5214 0.2834 0.071 Uiso 1 1 calc R U . . .
C40 C 0.1754(16) 0.5686(9) 0.2261(10) 0.072(5) Uani 1 1 d . . . . .
H40A H 0.1474 0.6201 0.2487 0.086 Uiso 1 1 calc R U . . .
C41 C 0.2656(15) 0.5559(8) 0.1718(12) 0.070(4) Uani 1 1 d . . . . .
H41A H 0.2990 0.5977 0.1574 0.084 Uiso 1 1 calc R U . . .
C42 C 0.3051(11) 0.4785(7) 0.1391(9) 0.052(3) Uani 1 1 d . . . . .
H42A H 0.3609 0.4693 0.0988 0.062 Uiso 1 1 calc R U . . .
P43 P 0.7427(2) 0.23262(16) 0.08785(18) 0.0353(6) Uani 1 1 d . . . . .
C44 C 0.8444(10) 0.1359(7) 0.1337(8) 0.043(3) Uani 1 1 d . . . . .
C45 C 0.8383(11) 0.1243(8) 0.2122(9) 0.048(3) Uani 1 1 d . . . . .
H45A H 0.7811 0.1644 0.2400 0.058 Uiso 1 1 calc R U . . .
C46 C 0.9162(13) 0.0539(9) 0.2504(9) 0.056(3) Uani 1 1 d . . . . .
H46A H 0.9146 0.0468 0.3043 0.067 Uiso 1 1 calc R U . . .
C47 C 0.9959(13) -0.0057(8) 0.2090(10) 0.062(4) Uani 1 1 d . . . . .
H47A H 1.0497 -0.0535 0.2350 0.075 Uiso 1 1 calc R U . . .
C48 C 0.9980(13) 0.0033(8) 0.1312(10) 0.057(3) Uani 1 1 d . . . . .
H48A H 1.0506 -0.0389 0.1031 0.068 Uiso 1 1 calc R U . . .
C49 C 0.9220(11) 0.0755(7) 0.0937(9) 0.051(3) Uani 1 1 d . . . . .
H49A H 0.9242 0.0827 0.0398 0.061 Uiso 1 1 calc R U . . .
C50 C 0.7936(10) 0.2285(6) -0.0109(8) 0.041(3) Uani 1 1 d . . . . .
C51 C 0.7227(12) 0.2243(8) -0.0709(8) 0.049(3) Uani 1 1 d . . . . .
H51A H 0.6440 0.2252 -0.0604 0.059 Uiso 1 1 calc R U . . .
C52 C 0.7621(14) 0.2187(8) -0.1464(9) 0.057(3) Uani 1 1 d . . . . .
H52A H 0.7127 0.2139 -0.1863 0.068 Uiso 1 1 calc R U . . .
C53 C 0.8768(15) 0.2206(8) -0.1607(10) 0.064(5) Uani 1 1 d . . . . .
H53A H 0.9057 0.2181 -0.2114 0.077 Uiso 1 1 calc R U . . .
C54 C 0.9481(13) 0.2260(8) -0.1023(10) 0.060(4) Uani 1 1 d . . . . .
H54A H 1.0261 0.2263 -0.1135 0.072 Uiso 1 1 calc R U . . .
C55 C 0.9095(11) 0.2309(8) -0.0270(9) 0.051(3) Uani 1 1 d . . . . .
H55A H 0.9594 0.2358 0.0126 0.061 Uiso 1 1 calc R U . . .
C56 C 0.7952(9) 0.3150(7) 0.1199(8) 0.039(3) Uani 1 1 d . . . . .
C57 C 0.7579(11) 0.3906(8) 0.0762(9) 0.048(3) Uani 1 1 d . . . . .
H57A H 0.7177 0.3956 0.0291 0.058 Uiso 1 1 calc R U . . .
C58 C 0.7806(13) 0.4580(8) 0.1028(10) 0.058(4) Uani 1 1 d . . . . .
H58A H 0.7512 0.5105 0.0755 0.069 Uiso 1 1 calc R U . . .
C59 C 0.8466(13) 0.4488(9) 0.1694(9) 0.057(4) Uani 1 1 d . . . . .
H59A H 0.8653 0.4944 0.1863 0.068 Uiso 1 1 calc R U . . .
C60 C 0.8847(13) 0.3732(9) 0.2111(9) 0.057(3) Uani 1 1 d . . . . .
H60A H 0.9281 0.3671 0.2572 0.068 Uiso 1 1 calc R U . . .
C61 C 0.8594(11) 0.3069(7) 0.1856(9) 0.048(3) Uani 1 1 d . . . . .
H61A H 0.8868 0.2550 0.2140 0.057 Uiso 1 1 calc R U . . .
C62 C 0.5126(9) 0.3525(7) 0.0317(8) 0.042(3) Uani 1 1 d . . . . .
O62 O 0.5012(8) 0.4056(6) -0.0123(6) 0.055(2) Uani 1 1 d . . . . .
C63 C 0.5426(14) 0.6448(10) 0.2179(8) 0.059(4) Uani 1 1 d . . . . .
O63 O 0.5232(12) 0.6507(10) 0.1550(7) 0.087(4) Uani 1 1 d . . . . .
C64 C 0.5476(14) 0.7530(7) 0.3169(11) 0.066(4) Uani 1 1 d . . . . .
O64 O 0.5426(14) 0.8241(9) 0.3173(10) 0.100(4) Uani 1 1 d . . . . .
Cl1 Cl 0.3673(5) 0.6695(4) 0.3552(4) 0.062(2) Uani 0.639(16) 1 d D U P A 1
C65 C 0.7394(9) 0.6224(15) 0.3076(14) 0.056(6) Uani 0.639(16) 1 d D U P A 1
O65 O 0.8398(10) 0.6051(12) 0.2930(12) 0.073(5) Uani 0.639(16) 1 d D U P A 1
Cl1' Cl 0.7847(10) 0.5961(7) 0.3162(8) 0.061(4) Uiso 0.361(16) 1 d D U P A 2
C65' C 0.4076(11) 0.672(3) 0.346(3) 0.053(9) Uiso 0.361(16) 1 d D U P A 2
O65' O 0.3070(13) 0.6815(19) 0.3490(19) 0.063(7) Uiso 0.361(16) 1 d D U P A 2

loop_
_atom_site_aniso_label
_atom_site_aniso_U_11
_atom_site_aniso_U_22
_atom_site_aniso_U_33
_atom_site_aniso_U_23
_atom_site_aniso_U_13
_atom_site_aniso_U_12
Os1 0.0267(3) 0.0326(3) 0.0478(3) -0.0143(2) -0.0017(2) -0.01374(18)
Re1 0.0560(4) 0.0560(4) 0.0486(4) -0.0082(3) -0.0052(3) -0.0181(3)
S1 0.073(2) 0.0409(16) 0.0587(18) -0.0202(13) 0.0016(17) -0.0305(14)
P2 0.0410(15) 0.0389(15) 0.068(2) -0.0132(14) 0.0015(15) -0.0222(12)
S3 0.0457(15) 0.0444(15) 0.0569(17) -0.0100(12) 0.0008(14) -0.0229(12)
O4 0.052(5) 0.043(5) 0.093(8) -0.027(5) -0.006(6) -0.015(4)
C5 0.065(10) 0.069(11) 0.17(2) -0.058(13) 0.000(13) -0.022(8)
C6 0.084(16) 0.18(3) 0.13(2) -0.09(2) 0.011(17) -0.035(17)
O7 0.045(5) 0.043(5) 0.082(7) -0.003(4) -0.006(5) -0.024(4)
C8 0.066(9) 0.063(10) 0.107(14) 0.006(9) -0.002(10) -0.039(8)
C9 0.083(11) 0.065(10) 0.105(14) -0.004(9) 0.008(11) -0.051(9)
C10 0.028(5) 0.049(7) 0.066(8) -0.013(6) -0.001(6) -0.017(4)
C11 0.048(7) 0.051(7) 0.050(7) -0.013(5) 0.001(6) -0.019(5)
C12 0.045(6) 0.041(6) 0.051(7) -0.009(5) 0.007(6) -0.011(5)
C13 0.037(6) 0.079(10) 0.051(7) -0.016(7) 0.001(6) -0.019(6)
N14 0.047(6) 0.062(7) 0.044(6) -0.018(5) -0.001(5) -0.016(5)
C15 0.052(7) 0.059(8) 0.043(6) -0.014(6) 0.001(6) -0.017(6)
C16 0.063(9) 0.060(8) 0.048(7) -0.004(6) -0.007(7) -0.014(6)
C17 0.071(9) 0.054(8) 0.058(8) -0.003(6) 0.000(8) -0.020(7)
C18 0.040(6) 0.066(8) 0.044(6) -0.011(6) -0.002(6) -0.012(5)
N19 0.061(7) 0.047(6) 0.053(6) -0.021(5) 0.011(6) -0.016(5)
C20 0.085(11) 0.050(8) 0.067(9) -0.007(7) 0.003(9) -0.014(7)
C21 0.087(13) 0.079(11) 0.065(10) -0.018(9) -0.007(10) -0.030(9)
C22 0.052(8) 0.102(12) 0.037(6) -0.023(7) -0.026(7) -0.023(8)
C23 0.054(8) 0.060(8) 0.049(7) -0.010(6) -0.011(7) -0.007(6)
P24 0.0265(12) 0.0400(14) 0.0465(15) -0.0169(11) -0.0010(12) -0.0150(10)
C25 0.033(5) 0.030(5) 0.051(6) -0.011(4) -0.002(5) -0.015(4)
C26 0.038(6) 0.049(7) 0.056(7) -0.018(5) 0.002(6) -0.021(5)
C27 0.049(7) 0.064(8) 0.045(7) -0.010(6) 0.000(6) -0.021(6)
C28 0.048(7) 0.062(8) 0.062(8) -0.005(6) -0.012(7) -0.029(6)
C29 0.037(6) 0.054(7) 0.064(8) -0.003(6) -0.015(7) -0.021(5)
C30 0.030(5) 0.049(7) 0.064(8) -0.016(6) -0.001(6) -0.017(5)
C31 0.032(5) 0.041(6) 0.049(6) -0.023(5) 0.002(5) -0.011(4)
C32 0.034(6) 0.043(6) 0.059(8) -0.011(5) -0.008(6) -0.012(4)
C33 0.041(6) 0.043(7) 0.095(12) -0.014(7) 0.000(8) -0.024(5)
C34 0.059(8) 0.064(9) 0.079(11) -0.002(7) 0.008(8) -0.031(7)
C35 0.066(9) 0.087(11) 0.051(8) -0.007(7) 0.009(8) -0.035(8)
C36 0.054(8) 0.064(8) 0.064(9) -0.020(7) 0.007(7) -0.033(6)
C37 0.029(5) 0.043(6) 0.051(7) -0.023(5) -0.022(5) -0.010(4)
C38 0.042(6) 0.047(7) 0.062(8) -0.028(6) -0.003(6) -0.012(5)
C39 0.053(8) 0.056(8) 0.057(8) -0.022(6) -0.007(7) -0.001(6)
C40 0.079(11) 0.051(8) 0.072(10) -0.031(7) -0.031(10) 0.004(7)
C41 0.067(9) 0.034(7) 0.107(13) -0.015(7) -0.013(10) -0.011(6)
C42 0.039(6) 0.035(6) 0.077(9) -0.018(6) -0.005(7) -0.005(5)
P43 0.0270(12) 0.0310(13) 0.0516(16) -0.0141(11) -0.0017(12) -0.0123(9)
C44 0.036(5) 0.032(5) 0.066(8) -0.009(5) -0.005(6) -0.018(4)
C45 0.035(6) 0.044(6) 0.068(8) -0.010(6) -0.007(6) -0.015(5)
C46 0.054(8) 0.054(8) 0.065(8) -0.001(6) -0.010(7) -0.024(6)
C47 0.049(7) 0.044(7) 0.089(11) -0.005(7) -0.013(8) -0.009(5)
C48 0.052(7) 0.037(6) 0.086(11) -0.016(6) -0.015(8) -0.015(5)
C49 0.043(6) 0.033(6) 0.077(9) -0.014(5) -0.001(7) -0.011(5)
C50 0.036(6) 0.030(5) 0.060(8) -0.015(5) 0.002(6) -0.014(4)
C51 0.045(7) 0.044(7) 0.060(8) -0.009(5) -0.003(7) -0.016(5)
C52 0.071(9) 0.040(7) 0.060(8) -0.014(6) 0.004(7) -0.017(6)
C53 0.083(10) 0.035(7) 0.074(10) -0.014(6) 0.029(10) -0.018(6)
C54 0.060(8) 0.042(7) 0.090(12) -0.028(7) 0.032(9) -0.030(6)
C55 0.034(6) 0.053(7) 0.071(9) -0.019(6) 0.006(6) -0.020(5)
C56 0.026(5) 0.037(6) 0.060(7) -0.022(5) 0.003(6) -0.014(4)
C57 0.041(6) 0.046(7) 0.066(8) -0.010(6) -0.001(6) -0.025(5)
C58 0.057(8) 0.041(7) 0.086(11) -0.016(6) 0.009(8) -0.029(6)
C59 0.056(8) 0.057(8) 0.074(10) -0.033(7) 0.013(8) -0.037(6)
C60 0.055(8) 0.066(9) 0.058(8) -0.015(7) -0.012(7) -0.029(7)
C61 0.044(6) 0.037(6) 0.072(9) -0.016(6) -0.001(7) -0.025(5)
C62 0.023(5) 0.048(7) 0.056(7) -0.029(6) -0.006(5) -0.009(4)
O62 0.049(5) 0.046(5) 0.069(6) 0.005(4) -0.006(5) -0.015(4)
C63 0.062(9) 0.073(9) 0.047(8) -0.009(7) -0.008(7) -0.026(7)
O63 0.073(8) 0.137(12) 0.056(7) 0.004(7) -0.010(6) -0.043(8)
C64 0.072(9) 0.020(5) 0.102(12) 0.003(6) -0.034(9) -0.007(5)
O64 0.092(10) 0.093(10) 0.112(12) 0.005(8) -0.031(9) -0.029(8)
Cl1 0.040(4) 0.073(4) 0.067(4) -0.002(3) -0.004(3) -0.013(2)
C65 0.054(11) 0.050(11) 0.052(10) -0.005(9) 0.004(10) -0.003(9)
O65 0.069(10) 0.089(11) 0.068(10) -0.015(8) -0.001(9) -0.031(9)

loop_
_atom_type_symbol
_atom_type_description
_atom_type_scat_dispersion_real
_atom_type_scat_dispersion_imag
_atom_type_scat_source
C C 0.0181 0.0091 'International Tables Vol C Tables 4.2.6.8 and 6.1.1.4'
H H 0.0000 0.0000 'International Tables Vol C Tables 4.2.6.8 and 6.1.1.4'
N N 0.0311 0.0180 'International Tables Vol C Tables 4.2.6.8 and 6.1.1.4'
O O 0.0492 0.0322 'International Tables Vol C Tables 4.2.6.8 and 6.1.1.4'
P P 0.2955 0.4335 'International Tables Vol C Tables 4.2.6.8 and 6.1.1.4'
S S 0.3331 0.5567 'International Tables Vol C Tables 4.2.6.8 and 6.1.1.4'
Cl Cl 0.3639 0.7018 'International Tables Vol C Tables 4.2.6.8 and 6.1.1.4'
Re Re -5.2083 5.8923 'International Tables Vol C Tables 4.2.6.8 and 6.1.1.4'
Os Os -4.9801 6.2216 'International Tables Vol C Tables 4.2.6.8 and 6.1.1.4'

loop_
_geom_angle_atom_site_label_1
_geom_angle_atom_site_label_2
_geom_angle_atom_site_label_3
_geom_angle
C62 Os1 C10 93.1(5)
C62 Os1 P24 87.2(3)
C10 Os1 P24 91.4(3)
C62 Os1 P43 87.2(3)
C10 Os1 P43 86.1(3)
P24 Os1 P43 173.75(9)
C62 Os1 S3 178.5(4)
C10 Os1 S3 88.4(4)
P24 Os1 S3 92.44(10)
P43 Os1 S3 93.24(10)
C62 Os1 S1 100.6(4)
C10 Os1 S1 166.2(4)
P24 Os1 S1 90.39(11)
P43 Os1 S1 93.35(11)
S3 Os1 S1 77.88(11)
C64 Re1 C65' 84.4(15)
C64 Re1 C65 88.3(9)
C64 Re1 C63 88.0(7)
C65' Re1 C63 89.4(17)
C65 Re1 C63 90.5(9)
C64 Re1 N19 98.7(6)
C65' Re1 N19 90.5(16)
C65 Re1 N19 90.4(8)
C63 Re1 N19 173.2(6)
C64 Re1 N14 173.0(7)
C65' Re1 N14 91.9(14)
C65 Re1 N14 95.3(8)
C63 Re1 N14 97.9(6)
N19 Re1 N14 75.3(4)
C64 Re1 Cl1' 97.2(6)
C65' Re1 Cl1' 174.8(16)
C63 Re1 Cl1' 95.5(6)
N19 Re1 Cl1' 84.4(4)
N14 Re1 Cl1' 85.9(4)
C64 Re1 Cl1 88.8(6)
C65 Re1 Cl1 176.7(8)
C63 Re1 Cl1 91.1(5)
N19 Re1 Cl1 88.4(4)
N14 Re1 Cl1 87.4(3)
P2 S1 Os1 86.49(16)
O7 P2 O4 104.8(5)
O7 P2 S1 106.9(5)
O4 P2 S1 114.1(5)
O7 P2 S3 114.8(4)
O4 P2 S3 108.1(5)
S1 P2 S3 108.23(19)
P2 S3 Os1 87.29(16)
C5 O4 P2 119.5(12)
O4 C5 C6 110.0(16)
C8 O7 P2 119.2(11)
O7 C8 C9 107.5(17)
C11 C10 Os1 132.0(11)
C10 C11 C12 126.9(12)
C13 C12 C17 118.4(14)
C13 C12 C11 121.8(13)
C17 C12 C11 119.8(12)
C12 C13 N14 122.3(14)
C15 N14 C13 118.8(13)
C15 N14 Re1 116.6(10)
C13 N14 Re1 124.5(10)
N14 C15 C16 120.6(13)
N14 C15 C18 116.7(12)
C16 C15 C18 122.6(13)
C17 C16 C15 118.6(14)
C16 C17 C12 121.1(14)
N19 C18 C23 124.0(13)
N19 C18 C15 113.4(12)
C23 C18 C15 122.3(13)
C18 N19 C20 116.5(13)
C18 N19 Re1 117.5(9)
C20 N19 Re1 125.7(10)
N19 C20 C21 123.0(15)
C22 C21 C20 118.3(16)
C21 C22 C23 122.1(15)
C18 C23 C22 115.8(14)
C31 P24 C25 103.0(5)
C31 P24 C37 101.9(5)
C25 P24 C37 101.8(5)
C31 P24 Os1 117.0(4)
C25 P24 Os1 116.2(3)
C37 P24 Os1 114.8(4)
C26 C25 C30 117.9(13)
C26 C25 P24 122.7(9)
C30 C25 P24 119.5(9)
C27 C26 C25 121.6(11)
C26 C27 C28 120.3(12)
C27 C28 C29 118.7(15)
C30 C29 C28 120.6(12)
C29 C30 C25 120.9(12)
C32 C31 C36 119.2(11)
C32 C31 P24 121.6(10)
C36 C31 P24 119.1(9)
C31 C32 C33 119.2(13)
C34 C33 C32 121.0(13)
C33 C34 C35 119.8(13)
C36 C35 C34 120.0(15)
C35 C36 C31 120.6(13)
C38 C37 C42 119.5(11)
C38 C37 P24 123.2(9)
C42 C37 P24 116.8(9)
C37 C38 C39 120.5(13)
C40 C39 C38 119.7(14)
C39 C40 C41 122.2(13)
C40 C41 C42 117.5(14)
C37 C42 C41 120.0(13)
C50 P43 C44 102.7(5)
C50 P43 C56 100.5(5)
C44 P43 C56 104.9(6)
C50 P43 Os1 116.8(4)
C44 P43 Os1 119.2(4)
C56 P43 Os1 110.6(3)
C49 C44 C45 119.6(12)
C49 C44 P43 123.0(11)
C45 C44 P43 117.4(9)
C44 C45 C46 120.0(12)
C47 C46 C45 119.5(15)
C48 C47 C46 120.8(14)
C47 C48 C49 119.2(13)
C44 C49 C48 120.8(15)
C51 C50 C55 118.5(12)
C51 C50 P43 122.4(9)
C55 C50 P43 119.0(11)
C50 C51 C52 122.9(13)
C53 C52 C51 117.4(16)
C54 C53 C52 120.7(13)
C53 C54 C55 121.9(12)
C54 C55 C50 118.4(14)
C61 C56 C57 120.1(11)
C61 C56 P43 123.4(9)
C57 C56 P43 116.3(10)
C58 C57 C56 119.1(15)
C57 C58 C59 120.1(14)
C60 C59 C58 119.9(12)
C61 C60 C59 119.8(16)
C56 C61 C60 120.8(13)
O62 C62 Os1 177.8(12)
O63 C63 Re1 177.3(15)
O64 C64 Re1 171.0(15)
O65 C65 Re1 174(2)
O65' C65' Re1 168(4)

loop_
_geom_bond_atom_site_label_1
_geom_bond_atom_site_label_2
_geom_bond_distance
Os1 C62 1.869(14)
Os1 C10 2.054(14)
Os1 P24 2.391(3)
Os1 P43 2.397(3)
Os1 S3 2.525(3)
Os1 S1 2.561(3)
Re1 C64 1.855(12)
Re1 C65' 1.910(9)
Re1 C65 1.920(8)
Re1 C63 1.962(15)
Re1 N19 2.152(12)
Re1 N14 2.161(12)
Re1 Cl1' 2.377(12)
Re1 Cl1 2.402(6)
S1 P2 1.968(5)
P2 O7 1.579(9)
P2 O4 1.584(10)
P2 S3 1.977(5)
O4 C5 1.45(2)
C5 C6 1.47(3)
O7 C8 1.46(2)
C8 C9 1.52(2)
C10 C11 1.29(2)
C11 C12 1.53(2)
C12 C13 1.36(2)
C12 C17 1.39(2)
C13 N14 1.393(19)
N14 C15 1.328(19)
C15 C16 1.44(2)
C15 C18 1.50(2)
C16 C17 1.35(2)
C18 N19 1.357(18)
C18 C23 1.38(2)
N19 C20 1.37(2)
C20 C21 1.37(3)
C21 C22 1.35(2)
C22 C23 1.40(2)
P24 C31 1.834(12)
P24 C25 1.838(13)
P24 C37 1.845(11)
C25 C26 1.373(17)
C25 C30 1.414(15)
C26 C27 1.37(2)
C27 C28 1.39(2)
C28 C29 1.40(2)
C29 C30 1.35(2)
C31 C32 1.385(18)
C31 C36 1.39(2)
C32 C33 1.395(18)
C33 C34 1.36(2)
C34 C35 1.38(2)
C35 C36 1.38(2)
C37 C38 1.369(17)
C37 C42 1.393(18)
C38 C39 1.405(18)
C39 C40 1.34(2)
C40 C41 1.40(3)
C41 C42 1.417(19)
P43 C50 1.832(13)
P43 C44 1.841(12)
P43 C56 1.854(11)
C44 C49 1.369(17)
C44 C45 1.39(2)
C45 C46 1.392(19)
C46 C47 1.38(2)
C47 C48 1.37(2)
C48 C49 1.398(19)
C50 C51 1.38(2)
C50 C55 1.421(15)
C51 C52 1.403(19)
C52 C53 1.40(2)
C53 C54 1.37(3)
C54 C55 1.40(2)
C56 C61 1.37(2)
C56 C57 1.402(19)
C57 C58 1.387(19)
C58 C59 1.39(2)
C59 C60 1.39(2)
C60 C61 1.377(19)
C62 O62 1.129(16)
C63 O63 1.13(2)
C64 O64 1.205(19)
C65 O65 1.164(9)
C65' O65' 1.159(10)
